data_7041302
loop_
_publ_author_name
'Huang, Hui-Lin'
'Lin, Hsin-Yau'
'Chen, Pei-Shan'
'Lee, Jey-Jau'
'Kung, Hui-Chen'
'Wang, Sue-Lein'

_publ_section_title
;
 A highly flexible inorganic framework with amphiphilic amine assemblies
 as templates.
;
_journal_issue 2
_journal_name_full 'Dalton transactions (Cambridge, England : 2003)'
_journal_page_first 364
_journal_page_last 368
_journal_paper_doi 10.1039/c6dt04165e
_journal_volume 46
_journal_year 2017
_chemical_formula_moiety (NC4H12)2[Zn3(HPO3)3(HPO4)1]
_chemical_formula_sum 'C8 H28 N2 O13 P4 Zn3'
_chemical_formula_weight 680.38
_chemical_name_systematic
;
?
;
_space_group_IT_number 148
_symmetry_cell_setting trigonal
_symmetry_space_group_name_Hall '-R 3'
_symmetry_space_group_name_H-M 'R -3 :H'
_atom_sites_solution_hydrogens geom
_atom_sites_solution_primary direct
_atom_sites_solution_secondary difmap
_audit_creation_method SHELXL-97
_audit_update_record
;
2011-10-11 deposited with the CCDC.
2016-11-15 downloaded from the CCDC.
;
_cell_angle_alpha 90.00
_cell_angle_beta 90.00
_cell_angle_gamma 120.00
_cell_formula_units_Z 18
_cell_length_a 32.8755(9)
_cell_length_b 32.8755(9)
_cell_length_c 13.2082(5)
_cell_measurement_reflns_used 9858
_cell_measurement_temperature 296(2)
_cell_measurement_theta_max 28.36
_cell_measurement_theta_min 1.70
_cell_volume 12362.9(7)
_computing_cell_refinement 'SAINT V7.34A (Bruker AXS, 2006)'
_computing_data_collection 'APEX2 (Bruker AXS, 2010)'
_computing_data_reduction 'SAINT V7.34A (Bruker AXS, 2006)'
_computing_molecular_graphics 'SHELXTL (Sheldrick, 2008)'
_computing_publication_material SHELXTL
_computing_structure_refinement 'SHELXL-97 (Sheldrick, 2008)'
_computing_structure_solution 'SHELXS-97 (Sheldrick, 2008)'
_diffrn_ambient_temperature 296(2)
_diffrn_detector_area_resol_mean 8.3333
_diffrn_measured_fraction_theta_full 0.998
_diffrn_measured_fraction_theta_max 0.998
_diffrn_measurement_device_type 'Bruker APEX-II CCD'
_diffrn_measurement_method '\f and \w scans'
_diffrn_radiation_monochromator graphite
_diffrn_radiation_source 'fine-focus sealed tube'
_diffrn_radiation_type MoK\a
_diffrn_radiation_wavelength 0.71073
_diffrn_reflns_av_R_equivalents 0.0523
_diffrn_reflns_av_sigmaI/netI 0.0339
_diffrn_reflns_limit_h_max 43
_diffrn_reflns_limit_h_min -43
_diffrn_reflns_limit_k_max 43
_diffrn_reflns_limit_k_min -43
_diffrn_reflns_limit_l_max 17
_diffrn_reflns_limit_l_min -17
_diffrn_reflns_number 54091
_diffrn_reflns_theta_full 28.36
_diffrn_reflns_theta_max 28.36
_diffrn_reflns_theta_min 1.70
_exptl_absorpt_coefficient_mu 2.877
_exptl_absorpt_correction_T_max 0.9281
_exptl_absorpt_correction_T_min 0.7587
_exptl_absorpt_correction_type multi-scan
_exptl_absorpt_process_details 'SADABS V2008/1 (Bruker AXS)'
_exptl_crystal_colour colorless
_exptl_crystal_density_diffrn 1.606
_exptl_crystal_density_meas ?
_exptl_crystal_density_method 'not measured'
_exptl_crystal_description Columnar
_exptl_crystal_F_000 6048
_exptl_crystal_size_max 0.14
_exptl_crystal_size_mid 0.02
_exptl_crystal_size_min 0.02
_platon_squeeze_details
;
;
_refine_diff_density_max 0.548
_refine_diff_density_min -0.432
_refine_diff_density_rms 0.095
_refine_ls_extinction_method none
_refine_ls_goodness_of_fit_ref 1.017
_refine_ls_hydrogen_treatment constr
_refine_ls_matrix_type full
_refine_ls_number_parameters 192
_refine_ls_number_reflns 6863
_refine_ls_number_restraints 2
_refine_ls_restrained_S_all 1.017
_refine_ls_R_factor_all 0.0467
_refine_ls_R_factor_gt 0.0322
_refine_ls_shift/su_max 0.006
_refine_ls_shift/su_mean 0.000
_refine_ls_structure_factor_coef Fsqd
_refine_ls_weighting_details 'calc w=1/[\s^2^(Fo^2^)+(0.0633P)^2^+0.0000P] where P=(Fo^2^+2Fc^2^)/3'
_refine_ls_weighting_scheme calc
_refine_ls_wR_factor_gt 0.1005
_refine_ls_wR_factor_ref 0.1071
_reflns_number_gt 5200
_reflns_number_total 6863
_reflns_threshold_expression >2sigma(I)
_cod_data_source_file c6dt04165e2.cif
_cod_data_source_block NTHU-11-iba
_cod_depositor_comments
;
The following automatic conversions were performed:

'_symmetry_cell_setting' value 'Trigonal' changed to 'trigonal'
according to
/usr/data/users/saulius/crontab/automatic-downloads/rss-feeds/RSC/lib/dictionaries/cif_core.dic
dictionary named 'cif_core.dic' version 2.4.2 from 2011-04-26.

'_exptl_crystal_density_meas' value 'not measured' was changed to '?'
- the value is perceived as not measured.

Automatic conversion script
Id: cif_fix_values 4268 2015-11-12 08:31:59Z antanas 

 Adding full bibliography for 7041300--7041304.cif.

The following automatic conversions were performed:

'_refine_ls_hydrogen_treatment' value 'const' was replaced with the
value 'constr' as specified in the replacement file
'src/cod-tools/trunk/data/replacement-values/replacement_values.lst'.

Automatic conversion script
Id: cif_fix_values 5376 2017-05-30 11:51:03Z andrius 
;
_cod_original_sg_symbol_H-M 'R -3'
_cod_database_code 7041302

loop_
_symmetry_equiv_pos_as_xyz
'x, y, z'
'-y, x-y, z'
'-x+y, -x, z'
'x+2/3, y+1/3, z+1/3'
'-y+2/3, x-y+1/3, z+1/3'
'-x+y+2/3, -x+1/3, z+1/3'
'x+1/3, y+2/3, z+2/3'
'-y+1/3, x-y+2/3, z+2/3'
'-x+y+1/3, -x+2/3, z+2/3'
'-x, -y, -z'
'y, -x+y, -z'
'x-y, x, -z'
'-x+2/3, -y+1/3, -z+1/3'
'y+2/3, -x+y+1/3, -z+1/3'
'x-y+2/3, x+1/3, -z+1/3'
'-x+1/3, -y+2/3, -z+2/3'
'y+1/3, -x+y+2/3, -z+2/3'
'x-y+1/3, x+2/3, -z+2/3'

loop_
_atom_site_label
_atom_site_type_symbol
_atom_site_fract_x
_atom_site_fract_y
_atom_site_fract_z
_atom_site_U_iso_or_equiv
_atom_site_adp_type
_atom_site_occupancy
_atom_site_symmetry_multiplicity
_atom_site_calc_flag
_atom_site_refinement_flags
Zn1 Zn 0.325049(11) -0.041200(11) 0.08309(2) 0.03513(10) Uani 1 1 d .
Zn2 Zn 0.329267(14) 0.104490(12) 0.19568(3) 0.04562(11) Uani 1 1 d .
Zn3 Zn 0.496446(13) -0.005249(16) -0.16637(3) 0.05117(13) Uani 1 1 d .
P1 P 0.37212(3) 0.04136(2) 0.23795(5) 0.03348(16) Uani 1 1 d .
P2 P 0.42579(3) -0.01220(3) 0.01083(5) 0.04116(18) Uani 1 1 d D
P3 P 0.26400(3) 0.07719(3) 0.38644(6) 0.04128(18) Uani 1 1 d .
P4 P 0.27606(3) 0.12873(3) 0.03551(6) 0.0478(2) Uani 1 1 d .
O1 O 0.35230(7) -0.00955(7) 0.20982(14) 0.0405(5) Uani 1 1 d .
O2 O 0.35915(9) 0.06747(8) 0.16308(15) 0.0508(6) Uani 1 1 d .
O3 O 0.35938(7) 0.04682(7) 0.34633(14) 0.0390(4) Uani 1 1 d .
O4 O 0.37320(7) -0.04162(8) 0.00229(16) 0.0496(5) Uani 1 1 d .
O5 O 0.44674(9) -0.02873(10) -0.06897(17) 0.0643(7) Uani 1 1 d .
O6 O 0.44168(8) -0.01382(11) 0.11685(16) 0.0714(8) Uani 1 1 d .
O7 O 0.27318(8) 0.07076(8) 0.27700(15) 0.0501(5) Uani 1 1 d .
O8 O 0.28384(9) 0.12779(8) 0.41735(18) 0.0597(6) Uani 1 1 d .
O9 O 0.27826(8) 0.05083(8) 0.45822(15) 0.0499(5) Uani 1 1 d .
O10 O 0.30703(11) 0.10881(10) 0.06102(17) 0.0730(8) Uani 1 1 d .
O11 O 0.27542(10) 0.13629(12) -0.07610(19) 0.0876(10) Uani 1 1 d .
O12 O 0.28564(10) 0.17022(9) 0.0982(2) 0.0811(9) Uani 1 1 d .
O13 O 0.4275(2) 0.0672(2) 0.2371(5) 0.044(2) Uani 0.323(6) 1 d P
O14 O 0.44212(19) 0.03882(18) -0.0099(3) 0.0995(19) Uani 0.686(6) 1 d P
H1 H 0.4216 0.0643 0.2351 0.050 Uiso 0.68 1 d P
H2 H 0.4414 0.0354 0.0078 0.050 Uiso 0.31 1 d PD
H3 H 0.2156 0.0580 0.3895 0.050 Uiso 1 1 d .
H4 H 0.2295 0.0946 0.0687 0.050 Uiso 1 1 d .

loop_
_atom_site_aniso_label
_atom_site_aniso_U_11
_atom_site_aniso_U_22
_atom_site_aniso_U_33
_atom_site_aniso_U_23
_atom_site_aniso_U_13
_atom_site_aniso_U_12
Zn1 0.03042(17) 0.04272(19) 0.03151(17) 0.00024(13) 0.00080(12) 0.01773(14)
Zn2 0.0678(3) 0.0419(2) 0.03685(19) 0.00385(14) 0.00611(16) 0.03469(19)
Zn3 0.0429(2) 0.0939(3) 0.02894(19) 0.00626(17) 0.00678(14) 0.0433(2)
P1 0.0392(4) 0.0324(4) 0.0306(4) 0.0001(3) 0.0023(3) 0.0192(3)
P2 0.0344(4) 0.0642(5) 0.0300(4) 0.0093(3) 0.0055(3) 0.0285(4)
P3 0.0474(4) 0.0436(4) 0.0385(4) -0.0017(3) 0.0011(3) 0.0270(4)
P4 0.0629(5) 0.0438(4) 0.0388(4) 0.0024(3) -0.0018(4) 0.0284(4)
O1 0.0550(12) 0.0362(10) 0.0355(10) -0.0041(8) -0.0038(9) 0.0268(10)
O2 0.0841(17) 0.0537(13) 0.0350(11) 0.0063(9) 0.0068(11) 0.0499(13)
O3 0.0408(11) 0.0376(10) 0.0291(9) -0.0033(8) 0.0010(8) 0.0125(9)
O4 0.0381(11) 0.0681(15) 0.0442(12) -0.0098(10) 0.0018(9) 0.0277(11)
O5 0.0648(15) 0.099(2) 0.0506(13) 0.0217(13) 0.0283(12) 0.0569(15)
O6 0.0468(13) 0.144(3) 0.0331(11) 0.0193(13) 0.0065(10) 0.0548(16)
O7 0.0580(14) 0.0572(13) 0.0371(11) -0.0002(10) 0.0000(10) 0.0305(12)
O8 0.0839(17) 0.0479(13) 0.0607(15) -0.0079(11) -0.0081(13) 0.0430(13)
O9 0.0767(16) 0.0514(12) 0.0344(11) -0.0017(9) 0.0006(10) 0.0416(12)
O10 0.120(2) 0.099(2) 0.0429(13) 0.0145(13) 0.0082(14) 0.087(2)
O11 0.082(2) 0.137(3) 0.0447(14) 0.0168(16) -0.0071(14) 0.056(2)
O12 0.0689(18) 0.0480(14) 0.123(2) -0.0185(15) 0.0175(16) 0.0263(13)
O13 0.030(3) 0.044(4) 0.058(4) 0.001(3) 0.004(3) 0.018(3)
O14 0.113(4) 0.093(4) 0.074(3) -0.002(3) -0.002(3) 0.037(3)

loop_
_atom_type_symbol
_atom_type_description
_atom_type_scat_dispersion_real
_atom_type_scat_dispersion_imag
_atom_type_scat_source
C C 0.0033 0.0016 'International Tables Vol C Tables 4.2.6.8 and 6.1.1.4'
N N 0.0061 0.0033 'International Tables Vol C Tables 4.2.6.8 and 6.1.1.4'
O O 0.0106 0.0060 'International Tables Vol C Tables 4.2.6.8 and 6.1.1.4'
P P 0.1023 0.0942 'International Tables Vol C Tables 4.2.6.8 and 6.1.1.4'
Zn Zn 0.2839 1.4301 'International Tables Vol C Tables 4.2.6.8 and 6.1.1.4'
H H 0.0000 0.0000 'International Tables Vol C Tables 4.2.6.8 and 6.1.1.4'

loop_
_geom_angle_atom_site_label_1
_geom_angle_atom_site_label_2
_geom_angle_atom_site_label_3
_geom_angle
_geom_angle_site_symmetry_1
_geom_angle_site_symmetry_3
O4 Zn1 O1 108.87(9) . .
O4 Zn1 O3 114.94(9) . 8_544
O1 Zn1 O3 115.65(8) . 8_544
O4 Zn1 O9 107.11(10) . 8_544
O1 Zn1 O9 103.17(8) . 8_544
O3 Zn1 O9 106.03(9) 8_544 8_544
O12 Zn2 O7 122.92(11) 13 .
O12 Zn2 O10 110.74(14) 13 .
O7 Zn2 O10 105.25(11) . .
O12 Zn2 O2 102.59(11) 13 .
O7 Zn2 O2 113.39(9) . .
O10 Zn2 O2 99.64(9) . .
O5 Zn3 O6 117.04(10) . 10_655
O5 Zn3 O11 99.99(12) . 18_544
O6 Zn3 O11 113.41(14) 10_655 18_544
O5 Zn3 O8 120.72(10) . 6_554
O6 Zn3 O8 99.48(11) 10_655 6_554
O11 Zn3 O8 106.32(11) 18_544 6_554
O2 P1 O1 112.52(12) . .
O2 P1 O3 112.14(12) . .
O1 P1 O3 111.69(11) . .
O2 P1 O13 105.6(3) . .
O1 P1 O13 109.7(2) . .
O3 P1 O13 104.7(3) . .
O2 P1 H1 104.9 . .
O1 P1 H1 109.3 . .
O3 P1 H1 105.8 . .
O13 P1 H1 1.1 . .
O5 P2 O6 114.22(14) . .
O5 P2 O4 107.58(14) . .
O6 P2 O4 110.76(13) . .
O5 P2 O14 107.6(2) . .
O6 P2 O14 105.8(2) . .
O4 P2 O14 110.9(2) . .
O5 P2 H2 114.3 . .
O6 P2 H2 97.4 . .
O4 P2 H2 112.5 . .
O14 P2 H2 8.8 . .
O8 P3 O9 112.09(13) . .
O8 P3 O7 113.97(13) . .
O9 P3 O7 112.27(12) . .
O8 P3 H3 105.0 . .
O9 P3 H3 109.6 . .
O7 P3 H3 103.1 . .
O12 P4 O11 114.19(19) . .
O12 P4 O10 113.38(17) . .
O11 P4 O10 111.29(16) . .
O12 P4 H4 101.6 . .
O11 P4 H4 109.3 . .
O10 P4 H4 106.3 . .
P1 O1 Zn1 129.50(12) . .
P1 O2 Zn2 125.74(12) . .
P1 O3 Zn1 127.87(11) . 6
P2 O4 Zn1 129.92(13) . .
P2 O5 Zn3 141.23(18) . .
P2 O6 Zn3 129.45(14) . 10_655
P3 O7 Zn2 130.56(14) . .
P3 O8 Zn3 130.37(15) . 8_545
P3 O9 Zn1 124.64(12) . 6
P4 O10 Zn2 126.64(15) . .
P4 O11 Zn3 127.76(17) . 17_554
P4 O12 Zn2 139.01(18) . 13
P1 O13 H1 9.4 . .
P2 O14 H2 56.3 . .

loop_
_geom_bond_atom_site_label_1
_geom_bond_atom_site_label_2
_geom_bond_distance
_geom_bond_site_symmetry_2
Zn1 O4 1.915(2) .
Zn1 O1 1.9379(19) .
Zn1 O3 1.9400(19) 8_544
Zn1 O9 1.952(2) 8_544
Zn2 O12 1.898(3) 13
Zn2 O7 1.934(2) .
Zn2 O10 1.955(2) .
Zn2 O2 1.956(2) .
Zn3 O5 1.913(2) .
Zn3 O6 1.919(2) 10_655
Zn3 O11 1.922(3) 18_544
Zn3 O8 1.954(2) 6_554
P1 O2 1.504(2) .
P1 O1 1.5078(19) .
P1 O3 1.5269(19) .
P1 O13 1.578(6) .
P1 H1 1.4097 .
P2 O5 1.502(2) .
P2 O6 1.505(2) .
P2 O4 1.505(2) .
P2 O14 1.509(5) .
P2 H2 1.3834 .
P3 O8 1.508(2) .
P3 O9 1.509(2) .
P3 O7 1.513(2) .
P3 H3 1.3872 .
P4 O12 1.489(3) .
P4 O11 1.497(3) .
P4 O10 1.498(3) .
P4 H4 1.4414 .
O3 Zn1 1.9402(19) 6
O6 Zn3 1.919(2) 10_655
O8 Zn3 1.954(2) 8_545
O9 Zn1 1.952(2) 6
O11 Zn3 1.922(3) 17_554
O12 Zn2 1.898(3) 13
O13 H1 0.1711 .
O14 H2 0.2551 .

loop_
_platon_squeeze_void_nr
_platon_squeeze_void_average_x
_platon_squeeze_void_average_y
_platon_squeeze_void_average_z
_platon_squeeze_void_volume
_platon_squeeze_void_count_electrons
_platon_squeeze_void_content
1 0.000 0.000 -0.005 2266 544 ' '
2 0.333 0.667 0.288 2269 544 ' '
3 0.667 0.333 0.955 2269 544 ' '
